data_1011091
loop_
_publ_author_name
'Tunell, G'
'Ksanda, C J'

_publ_section_title 'The crystal structure of Krennerite'
_journal_coden_ASTM JWASA3
_journal_name_full
;
Journal of the Washington Academy of Sciences
;
_journal_page_first 507
_journal_page_last 527
_journal_volume 26
_journal_year 1936
_chemical_compound_source 'from Cripple Creek, Colorado'
_chemical_formula_structural 'Au Te2'
_chemical_formula_sum 'Au Te2'
_chemical_name_mineral Krennerite
_chemical_name_systematic 'Gold(IV) telluride'
_space_group_IT_number 28
_symmetry_cell_setting orthorhombic
_symmetry_Int_Tables_number 28
_symmetry_space_group_name_Hall 'P 2 -2a'
_symmetry_space_group_name_H-M 'P m a 2'
_cell_angle_alpha 90
_cell_angle_beta 90
_cell_angle_gamma 90
_cell_formula_units_Z 8
_cell_length_a 16.509990000(29999998)
_cell_length_b 8.80(3)
_cell_length_c 4.45(3)
_cell_volume 646.5
_cod_database_code 1011091

loop_
_symmetry_equiv_pos_as_xyz
x,y,z
-x,-y,z
1/2-x,y,z
1/2+x,-y,z

loop_
_atom_site_label
_atom_site_type_symbol
_atom_site_symmetry_multiplicity
_atom_site_Wyckoff_symbol
_atom_site_fract_x
_atom_site_fract_y
_atom_site_fract_z
_atom_site_occupancy
_atom_site_attached_hydrogens
_atom_site_calc_flag
Au1 Au1+ 2 a 0. 0. 0. 1. 0 d
Au2 Au1+ 2 c 0.25 0.32 0.01 1. 0 d
Au3 Au3+ 4 d 0.12 0.67 0.5 1. 0 d
Te1 Te0 2 c 0.25 0.03 0.04 1. 0 d
Te2 Te2- 2 c 0.25 0.63 0.04 1. 0 d
Te3 Te1- 4 d 0. 0.3 0.04 1. 0 d
Te4 Te1- 4 d 0.13 0.37 0.5 1. 0 d
Te5 Te1- 4 d 0.12 0.97 0.5 1. 0 d

loop_
_atom_type_symbol
_atom_type_oxidation_number
Au1+ 1.000
Au3+ 3.000
Te0 0.000
Te2- -2.000
Te1- -1.000
